data_7160570
loop_
_publ_author_name
'Seo, Nuri'
'Kim, Yujin'
'Lee, Jieun'
'Kim, Jieun'
'Kang, Philjae'
'Guzei, Ilia A.'
'Lee, Ha-Jin'
'Choi, Soo Hyuk'

_publ_section_title
;
 Crystallographic characterization of the 9/11-helix: a left-handed helix
 for 1&#x2009;:&#x2009;1 &#x3b1;/&#x3b2;-peptides containing
 L-&#x3b1;-amino acid residues.
;
_journal_issue 25
_journal_name_full 'Organic &amp; biomolecular chemistry'
_journal_page_first 6133
_journal_page_last 6137
_journal_paper_doi 10.1039/d5ob00621j
_journal_volume 23
_journal_year 2025
_chemical_formula_moiety 'C58 H97 N9 O12 [+ solvent]'
_chemical_formula_sum 'C58 H97 N9 O12'
_chemical_formula_weight 1112.44
_space_group_crystal_system monoclinic
_space_group_IT_number 14
_space_group_name_Hall '-P 2yn'
_space_group_name_H-M_alt 'P 1 21/n 1'
_atom_sites_solution_hydrogens geom
_audit_block_doi 10.5517/ccdc.csd.cc26n1vs
_audit_creation_method SHELXL-2014/7
_audit_update_record
;
2020-11-17 deposited with the CCDC.	2025-06-02 downloaded from the CCDC.
;
_cell_angle_alpha 90
_cell_angle_beta 90.547(4)
_cell_angle_gamma 90
_cell_formula_units_Z 4
_cell_length_a 10.7446(12)
_cell_length_b 18.069(2)
_cell_length_c 37.895(4)
_cell_measurement_reflns_used 9232
_cell_measurement_temperature 223(2)
_cell_measurement_theta_max 77.57
_cell_measurement_theta_min 2.33
_cell_volume 7356.8(14)
_computing_cell_refinement 'Bruker SAINT'
_computing_data_collection 'Bruker APEX3'
_computing_data_reduction 'Bruker SAINT'
_computing_molecular_graphics 'Bruker SHELXTL'
_computing_publication_material 'Bruker SHELXTL'
_computing_structure_refinement 'SHELXL-2014/7 (Sheldrick, 2014)'
_computing_structure_solution 'Bruker SHELXTL'
_diffrn_ambient_temperature 223(2)
_diffrn_measured_fraction_theta_full 0.986
_diffrn_measured_fraction_theta_max 0.978
_diffrn_measurement_device_type 'PHOTON III M14'
_diffrn_measurement_method '\f and \w scans'
_diffrn_radiation_type CuK\a
_diffrn_radiation_wavelength 1.54178
_diffrn_reflns_av_R_equivalents 0.1302
_diffrn_reflns_av_unetI/netI 0.1103
_diffrn_reflns_Laue_measured_fraction_full 0.986
_diffrn_reflns_Laue_measured_fraction_max 0.978
_diffrn_reflns_limit_h_max 13
_diffrn_reflns_limit_h_min -12
_diffrn_reflns_limit_k_max 21
_diffrn_reflns_limit_k_min -22
_diffrn_reflns_limit_l_max 46
_diffrn_reflns_limit_l_min -47
_diffrn_reflns_number 89374
_diffrn_reflns_point_group_measured_fraction_full 0.986
_diffrn_reflns_point_group_measured_fraction_max 0.978
_diffrn_reflns_theta_full 67.679
_diffrn_reflns_theta_max 77.803
_diffrn_reflns_theta_min 2.332
_exptl_absorpt_coefficient_mu 0.570
_exptl_absorpt_correction_T_max 0.7541
_exptl_absorpt_correction_T_min 0.6168
_exptl_absorpt_correction_type multi-scan
_exptl_absorpt_process_details 'Bruker SADABS'
_exptl_crystal_colour colourless
_exptl_crystal_density_diffrn 1.004
_exptl_crystal_description Block
_exptl_crystal_F_000 2416
_exptl_crystal_recrystallization_method 'Re-crystallisation from solvent'
_exptl_crystal_size_max 0.219
_exptl_crystal_size_mid 0.204
_exptl_crystal_size_min 0.156
_refine_diff_density_max 0.601
_refine_diff_density_min -0.528
_refine_diff_density_rms 0.104
_refine_ls_extinction_method none
_refine_ls_goodness_of_fit_ref 1.481
_refine_ls_hydrogen_treatment constr
_refine_ls_matrix_type full
_refine_ls_number_parameters 725
_refine_ls_number_reflns 15366
_refine_ls_number_restraints 0
_refine_ls_restrained_S_all 1.481
_refine_ls_R_factor_all 0.2091
_refine_ls_R_factor_gt 0.1164
_refine_ls_shift/su_max 0.004
_refine_ls_shift/su_mean 0.000
_refine_ls_structure_factor_coef Fsqd
_refine_ls_weighting_details 'w=1/[\s^2^(Fo^2^)+(0.2000P)^2^] where P=(Fo^2^+2Fc^2^)/3'
_refine_ls_weighting_scheme calc
_refine_ls_wR_factor_gt 0.3559
_refine_ls_wR_factor_ref 0.4080
_reflns_Friedel_coverage 0.000
_reflns_number_gt 9444
_reflns_number_total 15366
_reflns_threshold_expression 'I > 2\s(I)'
_cod_data_source_file d5ob00621j2.cif
_cod_data_source_block JEA89_KJEB24_sq
_cod_depositor_comments
;
The following automatic conversions were performed:

data item '_exptl_absorpt_correction_type' value 'Multi-scan' was
changed to 'multi-scan' in accordance with the
/home/data/users/saulius/crontab/automatic-downloads/rss-feeds/RSC/lib/dictionaries/cif_core.dic
dictionary named 'cif_core.dic' version 2.4.2 last updated on
2011-04-26.

Automatic conversion script
Id: cif_fix_values 8170 2020-07-09 18:12:32Z antanas 

 Adding full bibliography for 7160569--7160571.cif.
;
_cod_original_cell_volume 7356.7(14)
_cod_original_sg_symbol_H-M 'P 21/n'
_cod_database_code 7160570
_shelx_shelxl_version_number 2014/7
_shelx_space_group_comment
; 
The symmetry employed for this shelxl refinement is uniquely defined 
by the following loop, which should always be used as a source of 
symmetry information in preference to the above space-group names. 
They are only intended as comments. 
;
_shelx_estimated_absorpt_t_min 0.885
_shelx_estimated_absorpt_t_max 0.916

loop_
_space_group_symop_operation_xyz
'x, y, z'
'-x+1/2, y+1/2, -z+1/2'
'-x, -y, -z'
'x-1/2, -y-1/2, z-1/2'

loop_
_atom_site_label
_atom_site_type_symbol
_atom_site_fract_x
_atom_site_fract_y
_atom_site_fract_z
_atom_site_U_iso_or_equiv
_atom_site_adp_type
_atom_site_occupancy
_atom_site_site_symmetry_order
_atom_site_calc_flag
_atom_site_refinement_flags_posn
_atom_site_refinement_flags_adp
_atom_site_refinement_flags_occupancy
_atom_site_disorder_assembly
_atom_site_disorder_group
C1 C 1.0113(3) 0.4347(2) 0.81171(10) 0.0475(7) Uani 1 1 d . . . . .
H1 H 0.9721 0.3857 0.8079 0.057 Uiso 1 1 calc R U . . .
C2 C 1.1513(3) 0.4228(2) 0.81531(12) 0.0578(9) Uani 1 1 d . . . . .
H2A H 1.1684 0.3969 0.8376 0.069 Uiso 1 1 calc R U . . .
H2B H 1.1788 0.3908 0.7960 0.069 Uiso 1 1 calc R U . . .
C3 C 1.2271(3) 0.4940(3) 0.81464(12) 0.0656(11) Uani 1 1 d . . . . .
H3 H 1.2043 0.5237 0.8356 0.079 Uiso 1 1 calc R U . . .
C4 C 1.1952(4) 0.5386(2) 0.78231(13) 0.0647(11) Uani 1 1 d . . . . .
H4C H 1.2214 0.5113 0.7613 0.078 Uiso 1 1 calc R U . . .
H4D H 1.2412 0.5854 0.7830 0.078 Uiso 1 1 calc R U . . .
C5 C 1.0552(3) 0.5550(2) 0.77946(12) 0.0547(8) Uani 1 1 d . . . . .
H5A H 1.0293 0.5853 0.7996 0.066 Uiso 1 1 calc R U . . .
H5B H 1.0377 0.5828 0.7578 0.066 Uiso 1 1 calc R U . . .
C6 C 0.9828(3) 0.48264(19) 0.77905(10) 0.0463(7) Uani 1 1 d . . . . .
H6 H 1.0088 0.4544 0.7580 0.056 Uiso 1 1 calc R U . . .
N1 N 0.9600(2) 0.46591(16) 0.84425(8) 0.0460(6) Uani 1 1 d . . . . .
H1N H 0.9983 0.5020 0.8550 0.055 Uiso 1 1 calc R U . . .
C7 C 0.8535(3) 0.43860(19) 0.85752(11) 0.0489(7) Uani 1 1 d . . . . .
O1 O 0.7903(3) 0.39105(16) 0.84401(8) 0.0620(7) Uani 1 1 d . . . . .
O2 O 0.8285(2) 0.47186(15) 0.88855(8) 0.0558(6) Uani 1 1 d . . . . .
C8 C 0.7213(4) 0.4484(2) 0.90971(12) 0.0595(10) Uani 1 1 d . . . . .
C9 C 0.7267(5) 0.5017(3) 0.94039(15) 0.0832(16) Uani 1 1 d . . . . .
H9A H 0.7334 0.5519 0.9316 0.125 Uiso 1 1 calc R U . . .
H9B H 0.7986 0.4904 0.9551 0.125 Uiso 1 1 calc R U . . .
H9C H 0.6516 0.4970 0.9542 0.125 Uiso 1 1 calc R U . . .
C10 C 0.7410(6) 0.3709(3) 0.92281(16) 0.0836(15) Uani 1 1 d . . . . .
H10A H 0.7542 0.3381 0.9029 0.125 Uiso 1 1 calc R U . . .
H10B H 0.6681 0.3549 0.9357 0.125 Uiso 1 1 calc R U . . .
H10C H 0.8132 0.3695 0.9383 0.125 Uiso 1 1 calc R U . . .
C11 C 0.6015(5) 0.4602(4) 0.88864(18) 0.0953(18) Uani 1 1 d . . . . .
H11A H 0.5990 0.5105 0.8797 0.143 Uiso 1 1 calc R U . . .
H11B H 0.5306 0.4518 0.9038 0.143 Uiso 1 1 calc R U . . .
H11C H 0.5986 0.4257 0.8690 0.143 Uiso 1 1 calc R U . . .
C12 C 1.3663(4) 0.4767(4) 0.81730(18) 0.0976(19) Uani 1 1 d . . . . .
H12A H 1.4134 0.5225 0.8166 0.146 Uiso 1 1 calc R U . . .
H12B H 1.3901 0.4455 0.7977 0.146 Uiso 1 1 calc R U . . .
H12C H 1.3836 0.4512 0.8393 0.146 Uiso 1 1 calc R U . . .
C13 C 0.8434(3) 0.49555(18) 0.77597(10) 0.0478(7) Uani 1 1 d . . . . .
O3 O 0.7928(2) 0.55011(14) 0.78797(9) 0.0625(7) Uani 1 1 d . . . . .
N2 N 0.7787(3) 0.44202(16) 0.75985(9) 0.0477(6) Uani 1 1 d . . . . .
H2N H 0.8178 0.4066 0.7491 0.057 Uiso 1 1 calc R U . . .
C14 C 0.6422(3) 0.44244(19) 0.76018(11) 0.0511(8) Uani 1 1 d . . . . .
H14 H 0.6147 0.4634 0.7830 0.061 Uiso 1 1 calc R U . . .
C15 C 0.5867(5) 0.4886(3) 0.73053(18) 0.0813(15) Uani 1 1 d . . . . .
H15A H 0.6069 0.4663 0.7080 0.122 Uiso 1 1 calc R U . . .
H15B H 0.6208 0.5383 0.7316 0.122 Uiso 1 1 calc R U . . .
H15C H 0.4970 0.4908 0.7330 0.122 Uiso 1 1 calc R U . . .
C16 C 0.6008(3) 0.3615(2) 0.75829(11) 0.0496(8) Uani 1 1 d . . . . .
O4 O 0.5403(3) 0.33855(16) 0.73295(9) 0.0647(7) Uani 1 1 d . . . . .
N3 N 0.6382(3) 0.31918(16) 0.78520(8) 0.0477(6) Uani 1 1 d . . . . .
H3N H 0.6687 0.3398 0.8041 0.057 Uiso 1 1 calc R U . . .
C17 C 0.6284(3) 0.2390(2) 0.78321(11) 0.0534(8) Uani 1 1 d . . . . .
H17 H 0.5569 0.2267 0.7676 0.064 Uiso 1 1 calc R U . . .
C18 C 0.6035(5) 0.2058(3) 0.81947(13) 0.0689(11) Uani 1 1 d . . . . .
H18A H 0.5755 0.1546 0.8164 0.083 Uiso 1 1 calc R U . . .
H18B H 0.5356 0.2334 0.8305 0.083 Uiso 1 1 calc R U . . .
C19 C 0.7164(5) 0.2065(3) 0.84447(14) 0.0704(11) Uani 1 1 d . . . . .
H19 H 0.7366 0.2589 0.8496 0.084 Uiso 1 1 calc R U . . .
C20 C 0.8279(5) 0.1728(3) 0.82721(14) 0.0724(12) Uani 1 1 d . . . . .
H20A H 0.8125 0.1199 0.8232 0.087 Uiso 1 1 calc R U . . .
H20B H 0.9000 0.1773 0.8431 0.087 Uiso 1 1 calc R U . . .
C21 C 0.8577(4) 0.2094(2) 0.79231(13) 0.0646(10) Uani 1 1 d . . . . .
H21A H 0.9294 0.1848 0.7816 0.078 Uiso 1 1 calc R U . . .
H21B H 0.8793 0.2614 0.7963 0.078 Uiso 1 1 calc R U . . .
C22 C 0.7455(4) 0.20446(19) 0.76726(11) 0.0529(8) Uani 1 1 d . . . . .
H22 H 0.7280 0.1513 0.7633 0.063 Uiso 1 1 calc R U . . .
C23 C 0.6809(7) 0.1698(4) 0.87967(18) 0.103(2) Uani 1 1 d . . . . .
H23A H 0.6529 0.1196 0.8753 0.155 Uiso 1 1 calc R U . . .
H23B H 0.6146 0.1978 0.8906 0.155 Uiso 1 1 calc R U . . .
H23C H 0.7529 0.1690 0.8953 0.155 Uiso 1 1 calc R U . . .
C24 C 0.7748(3) 0.23885(19) 0.73147(11) 0.0506(8) Uani 1 1 d . . . . .
O5 O 0.8355(2) 0.29651(14) 0.72876(8) 0.0582(7) Uani 1 1 d . . . . .
N4 N 0.7284(3) 0.20265(15) 0.70312(9) 0.0480(6) Uani 1 1 d . . . . .
H4N H 0.6774 0.1660 0.7066 0.058 Uiso 1 1 calc R U . . .
C25 C 0.7593(3) 0.2217(2) 0.66706(11) 0.0530(8) Uani 1 1 d . . . . .
H25 H 0.8097 0.2676 0.6680 0.064 Uiso 1 1 calc R U . . .
C26 C 0.8400(5) 0.1619(3) 0.65069(15) 0.0842(15) Uani 1 1 d . . . . .
H26A H 0.9080 0.1498 0.6667 0.126 Uiso 1 1 calc R U . . .
H26B H 0.8734 0.1797 0.6286 0.126 Uiso 1 1 calc R U . . .
H26C H 0.7901 0.1180 0.6464 0.126 Uiso 1 1 calc R U . . .
C27 C 0.6457(3) 0.23781(19) 0.64404(11) 0.0498(8) Uani 1 1 d . . . . .
O6 O 0.6569(2) 0.23682(19) 0.61169(8) 0.0643(7) Uani 1 1 d . . . . .
N5 N 0.5391(3) 0.25682(17) 0.65989(8) 0.0506(7) Uani 1 1 d . . . . .
H5N H 0.5335 0.2521 0.6827 0.061 Uiso 1 1 calc R U . . .
C28 C 0.4312(3) 0.2855(2) 0.63979(10) 0.0490(7) Uani 1 1 d . . . . .
H28 H 0.4633 0.3106 0.6185 0.059 Uiso 1 1 calc R U . . .
C29 C 0.3634(4) 0.3435(2) 0.66190(12) 0.0605(9) Uani 1 1 d . . . . .
H29A H 0.4250 0.3778 0.6719 0.073 Uiso 1 1 calc R U . . .
H29B H 0.3080 0.3721 0.6464 0.073 Uiso 1 1 calc R U . . .
C30 C 0.2871(4) 0.3110(3) 0.69178(12) 0.0658(11) Uani 1 1 d . . . . .
H30 H 0.3444 0.2850 0.7082 0.079 Uiso 1 1 calc R U . . .
C31 C 0.1948(4) 0.2554(3) 0.67739(12) 0.0635(10) Uani 1 1 d . . . . .
H31A H 0.1365 0.2803 0.6613 0.076 Uiso 1 1 calc R U . . .
H31B H 0.1469 0.2343 0.6968 0.076 Uiso 1 1 calc R U . . .
C32 C 0.2619(4) 0.1938(2) 0.65784(12) 0.0577(9) Uani 1 1 d . . . . .
H32A H 0.2007 0.1586 0.6484 0.069 Uiso 1 1 calc R U . . .
H32B H 0.3165 0.1671 0.6743 0.069 Uiso 1 1 calc R U . . .
C33 C 0.3397(3) 0.22536(19) 0.62746(10) 0.0471(7) Uani 1 1 d . . . . .
H33 H 0.2811 0.2487 0.6105 0.057 Uiso 1 1 calc R U . . .
C34 C 0.2235(6) 0.3742(4) 0.71191(18) 0.100(2) Uani 1 1 d . . . . .
H34A H 0.1668 0.3537 0.7291 0.150 Uiso 1 1 calc R U . . .
H34B H 0.1775 0.4051 0.6954 0.150 Uiso 1 1 calc R U . . .
H34C H 0.2862 0.4039 0.7239 0.150 Uiso 1 1 calc R U . . .
C35 C 0.4035(3) 0.16263(18) 0.60835(10) 0.0456(7) Uani 1 1 d . . . . .
O7 O 0.4354(3) 0.10525(15) 0.62362(8) 0.0613(7) Uani 1 1 d . . . . .
N6 N 0.4222(2) 0.17324(15) 0.57390(8) 0.0447(6) Uani 1 1 d . . . . .
H6N H 0.3981 0.2144 0.5641 0.054 Uiso 1 1 calc R U . . .
C36 C 0.4823(3) 0.11686(19) 0.55259(11) 0.0497(8) Uani 1 1 d . . . . .
H36 H 0.5378 0.0880 0.5684 0.060 Uiso 1 1 calc R U . . .
C37 C 0.3881(5) 0.0635(3) 0.53674(16) 0.0820(16) Uani 1 1 d . . . . .
H37A H 0.3333 0.0458 0.5551 0.123 Uiso 1 1 calc R U . . .
H37B H 0.4313 0.0220 0.5263 0.123 Uiso 1 1 calc R U . . .
H37C H 0.3394 0.0888 0.5187 0.123 Uiso 1 1 calc R U . . .
C38 C 0.5625(3) 0.1516(2) 0.52467(11) 0.0543(8) Uani 1 1 d . . . . .
O8 O 0.5405(5) 0.1406(3) 0.49342(11) 0.1173(18) Uani 1 1 d . . . . .
N7 N 0.6534(3) 0.19684(17) 0.53527(9) 0.0497(7) Uani 1 1 d . . . . .
H7N H 0.6603 0.2079 0.5575 0.060 Uiso 1 1 calc R U . . .
C39 C 0.7431(3) 0.2287(2) 0.50992(11) 0.0533(8) Uani 1 1 d . . . . .
H39 H 0.7092 0.2219 0.4858 0.064 Uiso 1 1 calc R U . . .
C40 C 0.8688(4) 0.1877(2) 0.51261(13) 0.0631(11) Uani 1 1 d . . . . .
H40A H 0.8536 0.1345 0.5104 0.076 Uiso 1 1 calc R U . . .
H40B H 0.9209 0.2029 0.4928 0.076 Uiso 1 1 calc R U . . .
C41 C 0.9394(4) 0.2018(3) 0.54663(15) 0.0681(11) Uani 1 1 d . . . . .
H41 H 0.8880 0.1835 0.5663 0.082 Uiso 1 1 calc R U . . .
C42 C 0.9584(4) 0.2840(3) 0.55170(16) 0.0776(13) Uani 1 1 d . . . . .
H42A H 1.0137 0.3026 0.5333 0.093 Uiso 1 1 calc R U . . .
H42B H 0.9989 0.2927 0.5746 0.093 Uiso 1 1 calc R U . . .
C43 C 0.8349(4) 0.3270(2) 0.55016(13) 0.0630(10) Uani 1 1 d . . . . .
H43A H 0.7830 0.3126 0.5702 0.076 Uiso 1 1 calc R U . . .
H43B H 0.8518 0.3802 0.5520 0.076 Uiso 1 1 calc R U . . .
C44 C 0.7654(3) 0.3115(2) 0.51594(11) 0.0553(9) Uani 1 1 d . . . . .
H44 H 0.8234 0.3265 0.4971 0.066 Uiso 1 1 calc R U . . .
C45 C 1.0634(5) 0.1605(4) 0.5477(2) 0.110(2) Uani 1 1 d . . . . .
H45A H 1.0996 0.1642 0.5712 0.165 Uiso 1 1 calc R U . . .
H45B H 1.1196 0.1823 0.5307 0.165 Uiso 1 1 calc R U . . .
H45C H 1.0497 0.1089 0.5419 0.165 Uiso 1 1 calc R U . . .
C46 C 0.6532(4) 0.3620(2) 0.51139(11) 0.0561(9) Uani 1 1 d . . . . .
O9 O 0.6616(3) 0.42910(17) 0.51669(10) 0.0697(8) Uani 1 1 d . . . . .
N8 N 0.5465(3) 0.3312(2) 0.49947(10) 0.0608(8) Uani 1 1 d . . . . .
H8N H 0.5463 0.2844 0.4940 0.073 Uiso 1 1 calc R U . . .
C47 C 0.4309(4) 0.3735(3) 0.49533(12) 0.0633(10) Uani 1 1 d . . . . .
H47 H 0.4485 0.4230 0.4853 0.076 Uiso 1 1 calc R U . . .
C48 C 0.3458(5) 0.3300(4) 0.47070(16) 0.0851(15) Uani 1 1 d . . . . .
H48A H 0.3847 0.3251 0.4478 0.128 Uiso 1 1 calc R U . . .
H48B H 0.2671 0.3558 0.4680 0.128 Uiso 1 1 calc R U . . .
H48C H 0.3312 0.2812 0.4805 0.128 Uiso 1 1 calc R U . . .
C49 C 0.3707(4) 0.3810(2) 0.53137(12) 0.0584(9) Uani 1 1 d . . . . .
O10 O 0.3577(3) 0.32625(16) 0.55017(10) 0.0737(9) Uani 1 1 d . . . . .
N9 N 0.3296(3) 0.44892(18) 0.53980(10) 0.0568(8) Uani 1 1 d . . . . .
H9N H 0.3425 0.4859 0.5256 0.068 Uiso 1 1 calc R U . . .
C50 C 0.2626(4) 0.4606(2) 0.57312(12) 0.0595(9) Uani 1 1 d . . . . .
H50 H 0.2733 0.4156 0.5877 0.071 Uiso 1 1 calc R U . . .
C51 C 0.1247(4) 0.4713(2) 0.56659(13) 0.0660(11) Uani 1 1 d . . . . .
H51A H 0.0811 0.4656 0.5890 0.079 Uiso 1 1 calc R U . . .
H51B H 0.0951 0.4322 0.5507 0.079 Uiso 1 1 calc R U . . .
C52 C 0.0901(4) 0.5464(2) 0.55059(14) 0.0672(11) Uani 1 1 d . . . . .
H52 H 0.1320 0.5511 0.5276 0.081 Uiso 1 1 calc R U . . .
C53 C 0.1390(5) 0.6073(3) 0.57488(16) 0.0761(13) Uani 1 1 d . . . . .
H53A H 0.1190 0.6558 0.5647 0.091 Uiso 1 1 calc R U . . .
H53B H 0.0980 0.6038 0.5978 0.091 Uiso 1 1 calc R U . . .
C54 C 0.2784(5) 0.6008(2) 0.58002(15) 0.0707(11) Uani 1 1 d . . . . .
H54A H 0.3194 0.6095 0.5574 0.085 Uiso 1 1 calc R U . . .
H54B H 0.3066 0.6392 0.5965 0.085 Uiso 1 1 calc R U . . .
C55 C 0.3171(4) 0.5261(2) 0.59404(13) 0.0656(10) Uani 1 1 d . . . . .
H55 H 0.2831 0.5224 0.6182 0.079 Uiso 1 1 calc R U . . .
C56 C -0.0491(5) 0.5535(4) 0.54445(19) 0.0956(18) Uani 1 1 d . . . . .
H56A H -0.0924 0.5430 0.5662 0.143 Uiso 1 1 calc R U . . .
H56B H -0.0754 0.5186 0.5264 0.143 Uiso 1 1 calc R U . . .
H56C H -0.0685 0.6034 0.5368 0.143 Uiso 1 1 calc R U . . .
C57 C 0.4578(5) 0.5230(3) 0.59804(15) 0.0765(12) Uani 1 1 d . . . . .
O11 O 0.5276(4) 0.5720(3) 0.59137(19) 0.134(2) Uani 1 1 d . . . . .
O12 O 0.4973(3) 0.4568(2) 0.60839(14) 0.0954(13) Uani 1 1 d . . . . .
C58 C 0.6291(6) 0.4480(4) 0.6123(2) 0.107(2) Uani 1 1 d . . . . .
H58A H 0.6585 0.4774 0.6321 0.160 Uiso 1 1 calc R U . . .
H58B H 0.6697 0.4645 0.5909 0.160 Uiso 1 1 calc R U . . .
H58C H 0.6484 0.3963 0.6164 0.160 Uiso 1 1 calc R U . . .

loop_
_atom_site_aniso_label
_atom_site_aniso_U_11
_atom_site_aniso_U_22
_atom_site_aniso_U_33
_atom_site_aniso_U_23
_atom_site_aniso_U_13
_atom_site_aniso_U_12
C1 0.0544(17) 0.0482(17) 0.040(2) -0.0012(16) 0.0037(12) 0.0010(12)
C2 0.062(2) 0.064(2) 0.048(2) -0.0042(19) 0.0032(15) 0.0167(15)
C3 0.0508(18) 0.095(3) 0.051(2) -0.019(2) 0.0059(14) 0.0015(17)
C4 0.063(2) 0.067(2) 0.065(3) -0.017(2) 0.0151(17) -0.0151(16)
C5 0.066(2) 0.0461(17) 0.052(2) -0.0014(17) 0.0058(15) -0.0087(14)
C6 0.0547(17) 0.0445(16) 0.0398(19) -0.0037(15) 0.0049(12) -0.0015(12)
N1 0.0567(14) 0.0456(14) 0.0359(16) -0.0031(13) 0.0047(11) -0.0045(10)
C7 0.0567(17) 0.0476(17) 0.042(2) 0.0018(16) 0.0018(13) -0.0028(13)
O1 0.0774(16) 0.0630(16) 0.0456(17) -0.0067(14) 0.0017(12) -0.0240(12)
O2 0.0576(13) 0.0636(15) 0.0466(16) -0.0062(13) 0.0103(10) -0.0151(10)
C8 0.062(2) 0.065(2) 0.052(2) -0.002(2) 0.0145(16) -0.0116(15)
C9 0.087(3) 0.088(3) 0.076(4) -0.018(3) 0.035(3) -0.019(2)
C10 0.126(4) 0.067(3) 0.059(3) 0.008(3) 0.032(3) -0.008(3)
C11 0.066(3) 0.126(5) 0.094(5) 0.015(4) 0.010(2) -0.012(3)
C12 0.056(2) 0.139(5) 0.098(5) -0.013(4) 0.000(2) 0.003(3)
C13 0.0581(17) 0.0398(16) 0.046(2) 0.0010(15) 0.0009(13) 0.0006(12)
O3 0.0655(14) 0.0446(13) 0.077(2) -0.0122(14) -0.0022(13) 0.0045(10)
N2 0.0549(15) 0.0423(14) 0.0458(18) -0.0045(13) 0.0050(11) -0.0015(10)
C14 0.0528(17) 0.0445(17) 0.056(2) -0.0004(17) -0.0039(14) 0.0012(12)
C15 0.078(3) 0.066(3) 0.099(4) 0.026(3) -0.025(2) -0.0018(19)
C16 0.0479(16) 0.0511(18) 0.050(2) -0.0032(17) 0.0022(12) -0.0022(12)
O4 0.0776(17) 0.0608(16) 0.055(2) -0.0008(15) -0.0205(12) -0.0049(12)
N3 0.0633(15) 0.0430(14) 0.0366(17) -0.0032(13) -0.0035(11) -0.0082(11)
C17 0.073(2) 0.0431(17) 0.044(2) 0.0052(16) -0.0044(15) -0.0131(14)
C18 0.094(3) 0.059(2) 0.054(3) 0.005(2) 0.006(2) -0.023(2)
C19 0.108(3) 0.053(2) 0.050(3) 0.006(2) -0.010(2) -0.016(2)
C20 0.104(3) 0.062(2) 0.051(3) 0.005(2) -0.020(2) 0.002(2)
C21 0.079(2) 0.056(2) 0.058(3) -0.002(2) -0.0137(18) 0.0027(17)
C22 0.079(2) 0.0373(15) 0.043(2) -0.0028(16) -0.0059(15) -0.0062(14)
C23 0.149(5) 0.099(4) 0.062(4) 0.023(4) -0.009(3) -0.024(4)
C24 0.0617(18) 0.0406(16) 0.050(2) -0.0050(16) -0.0022(14) 0.0007(13)
O5 0.0741(15) 0.0443(13) 0.0561(18) -0.0041(13) 0.0045(12) -0.0128(11)
N4 0.0589(15) 0.0414(13) 0.0439(18) 0.0036(13) 0.0007(11) -0.0053(10)
C25 0.0588(18) 0.0534(19) 0.047(2) 0.0048(17) 0.0051(14) -0.0017(14)
C26 0.090(3) 0.107(4) 0.056(3) 0.001(3) 0.012(2) 0.035(3)
C27 0.0597(18) 0.0459(17) 0.044(2) -0.0007(16) 0.0059(14) -0.0039(13)
O6 0.0621(14) 0.092(2) 0.0395(16) -0.0015(15) 0.0069(11) 0.0009(13)
N5 0.0623(16) 0.0568(16) 0.0326(16) 0.0004(14) 0.0037(11) 0.0028(12)
C28 0.0633(18) 0.0457(17) 0.0380(19) -0.0002(15) 0.0007(13) 0.0082(13)
C29 0.077(2) 0.056(2) 0.049(2) -0.0031(19) 0.0012(16) 0.0127(16)
C30 0.073(2) 0.081(3) 0.044(2) -0.014(2) 0.0032(16) 0.0190(19)
C31 0.064(2) 0.076(3) 0.050(2) -0.006(2) 0.0097(16) 0.0122(17)
C32 0.0600(19) 0.066(2) 0.047(2) 0.0023(19) 0.0101(15) 0.0014(15)
C33 0.0529(16) 0.0516(18) 0.0369(19) 0.0020(16) 0.0025(12) 0.0104(12)
C34 0.092(3) 0.126(5) 0.083(4) -0.047(4) 0.015(3) 0.019(3)
C35 0.0519(16) 0.0451(16) 0.0398(19) 0.0027(15) 0.0027(12) 0.0050(12)
O7 0.0746(15) 0.0549(14) 0.0546(18) 0.0159(14) 0.0108(12) 0.0184(11)
N6 0.0563(14) 0.0398(13) 0.0381(16) -0.0004(12) 0.0020(10) 0.0067(10)
C36 0.0585(17) 0.0457(17) 0.045(2) -0.0045(16) 0.0097(13) 0.0066(13)
C37 0.085(3) 0.074(3) 0.087(4) -0.027(3) 0.029(3) -0.023(2)
C38 0.0634(19) 0.0555(19) 0.044(2) -0.0050(18) 0.0082(14) 0.0027(14)
O8 0.133(3) 0.176(4) 0.043(2) -0.025(3) 0.0134(19) -0.079(3)
N7 0.0564(15) 0.0561(16) 0.0367(16) -0.0020(14) 0.0043(11) 0.0014(11)
C39 0.0628(19) 0.0547(19) 0.042(2) 0.0011(17) 0.0079(14) 0.0056(14)
C40 0.063(2) 0.061(2) 0.066(3) 0.002(2) 0.0159(18) 0.0077(16)
C41 0.060(2) 0.067(2) 0.077(3) 0.006(2) -0.0054(18) 0.0073(16)
C42 0.061(2) 0.084(3) 0.087(4) 0.001(3) -0.007(2) -0.0010(19)
C43 0.070(2) 0.055(2) 0.064(3) -0.001(2) -0.0003(17) -0.0063(16)
C44 0.0635(19) 0.0533(19) 0.049(2) 0.0064(18) 0.0093(15) -0.0017(14)
C45 0.071(3) 0.102(4) 0.156(7) 0.005(5) -0.016(3) 0.022(3)
C46 0.071(2) 0.0512(19) 0.046(2) 0.0043(18) 0.0071(15) 0.0051(15)
O9 0.0886(19) 0.0547(15) 0.066(2) -0.0004(16) -0.0013(15) 0.0060(13)
N8 0.0729(19) 0.0568(18) 0.053(2) 0.0043(17) -0.0004(14) 0.0164(14)
C47 0.075(2) 0.066(2) 0.049(2) 0.016(2) 0.0015(17) 0.0224(18)
C48 0.082(3) 0.110(4) 0.063(3) -0.010(3) -0.012(2) 0.026(3)
C49 0.066(2) 0.056(2) 0.053(2) 0.0097(19) -0.0033(15) 0.0098(15)
O10 0.110(2) 0.0485(15) 0.063(2) 0.0137(15) 0.0153(17) 0.0165(14)
N9 0.0705(18) 0.0489(16) 0.051(2) 0.0072(15) 0.0030(13) 0.0060(12)
C50 0.087(2) 0.0472(18) 0.045(2) 0.0065(18) 0.0083(17) -0.0009(16)
C51 0.078(2) 0.062(2) 0.058(3) 0.001(2) 0.0200(19) -0.0055(18)
C52 0.071(2) 0.066(2) 0.065(3) 0.001(2) 0.0129(19) 0.0090(18)
C53 0.095(3) 0.062(2) 0.071(3) -0.006(2) 0.017(2) 0.013(2)
C54 0.100(3) 0.055(2) 0.057(3) -0.002(2) 0.003(2) -0.005(2)
C55 0.084(3) 0.063(2) 0.050(3) -0.003(2) 0.0050(18) -0.0020(19)
C56 0.084(3) 0.108(4) 0.095(5) -0.016(4) 0.001(3) 0.020(3)
C57 0.103(3) 0.065(3) 0.061(3) 0.000(3) -0.014(2) -0.009(2)
O11 0.106(3) 0.094(3) 0.202(7) 0.048(4) -0.045(3) -0.033(2)
O12 0.083(2) 0.085(2) 0.118(4) 0.023(2) -0.009(2) -0.0003(17)
C58 0.093(4) 0.105(5) 0.122(7) 0.004(4) -0.016(4) 0.004(3)

loop_
_atom_type_symbol
_atom_type_description
_atom_type_scat_dispersion_real
_atom_type_scat_dispersion_imag
_atom_type_scat_source
C C 0.0181 0.0091 'International Tables Vol C Tables 4.2.6.8 and 6.1.1.4'
H H 0.0000 0.0000 'International Tables Vol C Tables 4.2.6.8 and 6.1.1.4'
N N 0.0311 0.0180 'International Tables Vol C Tables 4.2.6.8 and 6.1.1.4'
O O 0.0492 0.0322 'International Tables Vol C Tables 4.2.6.8 and 6.1.1.4'

loop_
_geom_angle_atom_site_label_1
_geom_angle_atom_site_label_2
_geom_angle_atom_site_label_3
_geom_angle
_geom_angle_site_symmetry_1
_geom_angle_site_symmetry_3
_geom_angle_publ_flag
N1 C1 C2 110.9(3) . . ?
N1 C1 C6 112.7(3) . . ?
C2 C1 C6 109.9(3) . . ?
N1 C1 H1 107.7 . . ?
C2 C1 H1 107.7 . . ?
C6 C1 H1 107.7 . . ?
C3 C2 C1 114.0(3) . . ?
C3 C2 H2A 108.7 . . ?
C1 C2 H2A 108.7 . . ?
C3 C2 H2B 108.7 . . ?
C1 C2 H2B 108.7 . . ?
H2A C2 H2B 107.6 . . ?
C4 C3 C2 110.4(4) . . ?
C4 C3 C12 112.2(4) . . ?
C2 C3 C12 110.4(4) . . ?
C4 C3 H3 107.9 . . ?
C2 C3 H3 107.9 . . ?
C12 C3 H3 107.9 . . ?
C3 C4 C5 112.1(3) . . ?
C3 C4 H4C 109.2 . . ?
C5 C4 H4C 109.2 . . ?
C3 C4 H4D 109.2 . . ?
C5 C4 H4D 109.2 . . ?
H4C C4 H4D 107.9 . . ?
C6 C5 C4 109.5(3) . . ?
C6 C5 H5A 109.8 . . ?
C4 C5 H5A 109.8 . . ?
C6 C5 H5B 109.8 . . ?
C4 C5 H5B 109.8 . . ?
H5A C5 H5B 108.2 . . ?
C13 C6 C5 111.9(3) . . ?
C13 C6 C1 109.7(3) . . ?
C5 C6 C1 112.2(3) . . ?
C13 C6 H6 107.6 . . ?
C5 C6 H6 107.6 . . ?
C1 C6 H6 107.6 . . ?
C7 N1 C1 119.9(3) . . ?
C7 N1 H1N 120.0 . . ?
C1 N1 H1N 120.0 . . ?
O1 C7 N1 125.4(4) 1 . ?
O1 C7 N1 125.4(4) . . ?
O1 C7 O2 124.9(3) 1 . ?
O1 C7 O2 124.9(3) . . ?
N1 C7 O2 109.8(3) . . ?
C7 O2 C8 120.6(3) . . ?
O2 C8 C10 109.9(3) . . ?
O2 C8 C9 102.2(3) . . ?
C10 C8 C9 109.6(4) . . ?
O2 C8 C11 109.7(4) . . ?
C10 C8 C11 114.8(5) . . ?
C9 C8 C11 109.9(5) . . ?
C8 C9 H9A 109.5 . . ?
C8 C9 H9B 109.5 . . ?
H9A C9 H9B 109.5 . . ?
C8 C9 H9C 109.5 . . ?
H9A C9 H9C 109.5 . . ?
H9B C9 H9C 109.5 . . ?
C8 C10 H10A 109.5 . . ?
C8 C10 H10B 109.5 . . ?
H10A C10 H10B 109.5 . . ?
C8 C10 H10C 109.5 . . ?
H10A C10 H10C 109.5 . . ?
H10B C10 H10C 109.5 . . ?
C8 C11 H11A 109.5 . . ?
C8 C11 H11B 109.5 . . ?
H11A C11 H11B 109.5 . . ?
C8 C11 H11C 109.5 . . ?
H11A C11 H11C 109.5 . . ?
H11B C11 H11C 109.5 . . ?
C3 C12 H12A 109.5 . . ?
C3 C12 H12B 109.5 . . ?
H12A C12 H12B 109.5 . . ?
C3 C12 H12C 109.5 . . ?
H12A C12 H12C 109.5 . . ?
H12B C12 H12C 109.5 . . ?
O3 C13 N2 121.7(3) . . ?
O3 C13 C6 122.7(3) . . ?
N2 C13 C6 115.6(3) . . ?
C13 N2 C14 120.6(3) . . ?
C13 N2 H2N 119.7 . . ?
C14 N2 H2N 119.7 . . ?
N2 C14 C15 112.5(3) . . ?
N2 C14 C16 106.6(3) . . ?
C15 C14 C16 112.3(3) . . ?
N2 C14 H14 108.5 . . ?
C15 C14 H14 108.5 . . ?
C16 C14 H14 108.5 . . ?
C14 C15 H15A 109.5 . . ?
C14 C15 H15B 109.5 . . ?
H15A C15 H15B 109.5 . . ?
C14 C15 H15C 109.5 . . ?
H15A C15 H15C 109.5 . . ?
H15B C15 H15C 109.5 . . ?
O4 C16 N3 124.0(3) . . ?
O4 C16 C14 120.7(4) . . ?
N3 C16 C14 115.3(3) . . ?
C16 N3 C17 120.7(3) . . ?
C16 N3 H3N 119.7 . . ?
C17 N3 H3N 119.7 . . ?
N3 C17 C18 111.0(3) . . ?
N3 C17 C22 111.5(3) . . ?
C18 C17 C22 110.3(3) . . ?
N3 C17 H17 108.0 . . ?
C18 C17 H17 108.0 . . ?
C22 C17 H17 108.0 . . ?
C17 C18 C19 114.2(4) . . ?
C17 C18 H18A 108.7 . . ?
C19 C18 H18A 108.7 . . ?
C17 C18 H18B 108.7 . . ?
C19 C18 H18B 108.7 . . ?
H18A C18 H18B 107.6 . . ?
C20 C19 C18 111.0(4) . . ?
C20 C19 C23 114.1(5) . . ?
C18 C19 C23 109.4(4) . . ?
C20 C19 H19 107.4 . . ?
C18 C19 H19 107.4 . . ?
C23 C19 H19 107.4 . . ?
C19 C20 C21 112.3(4) . . ?
C19 C20 H20A 109.1 . . ?
C21 C20 H20A 109.1 . . ?
C19 C20 H20B 109.1 . . ?
C21 C20 H20B 109.1 . . ?
H20A C20 H20B 107.9 . . ?
C20 C21 C22 110.2(4) . . ?
C20 C21 H21A 109.6 . . ?
C22 C21 H21A 109.6 . . ?
C20 C21 H21B 109.6 . . ?
C22 C21 H21B 109.6 . . ?
H21A C21 H21B 108.1 . . ?
C24 C22 C21 111.1(3) . . ?
C24 C22 C17 111.2(3) . . ?
C21 C22 C17 112.1(3) . . ?
C24 C22 H22 107.4 . . ?
C21 C22 H22 107.4 . . ?
C17 C22 H22 107.4 . . ?
C19 C23 H23A 109.5 . . ?
C19 C23 H23B 109.5 . . ?
H23A C23 H23B 109.5 . . ?
C19 C23 H23C 109.5 . . ?
H23A C23 H23C 109.5 . . ?
H23B C23 H23C 109.5 . . ?
O5 C24 N4 122.3(4) 1 . ?
O5 C24 N4 122.3(4) . . ?
O5 C24 C22 122.1(4) 1 . ?
O5 C24 C22 122.1(4) . . ?
N4 C24 C22 115.6(3) . . ?
C24 N4 C25 123.3(3) . . ?
C24 N4 H4N 118.4 . . ?
C25 N4 H4N 118.4 . . ?
N4 C25 C27 113.3(3) . . ?
N4 C25 C26 110.6(3) . . ?
C27 C25 C26 111.0(4) . . ?
N4 C25 H25 107.2 . . ?
C27 C25 H25 107.2 . . ?
C26 C25 H25 107.2 . . ?
C25 C26 H26A 109.5 . . ?
C25 C26 H26B 109.5 . . ?
H26A C26 H26B 109.5 . . ?
C25 C26 H26C 109.5 . . ?
H26A C26 H26C 109.5 . . ?
H26B C26 H26C 109.5 . . ?
O6 C27 N5 122.7(4) 1 . ?
O6 C27 N5 122.7(4) . . ?
O6 C27 C25 118.8(3) 1 . ?
O6 C27 C25 118.8(3) . . ?
N5 C27 C25 118.4(3) . . ?
C27 N5 C28 121.9(3) . . ?
C27 N5 H5N 119.0 . . ?
C28 N5 H5N 119.0 . . ?
N5 C28 C29 109.5(3) . . ?
N5 C28 C33 114.0(3) . . ?
C29 C28 C33 110.2(3) . . ?
N5 C28 H28 107.7 . . ?
C29 C28 H28 107.7 . . ?
C33 C28 H28 107.7 . . ?
C30 C29 C28 113.9(3) . . ?
C30 C29 H29A 108.8 . . ?
C28 C29 H29A 108.8 . . ?
C30 C29 H29B 108.8 . . ?
C28 C29 H29B 108.8 . . ?
H29A C29 H29B 107.7 . . ?
C31 C30 C29 110.2(4) . . ?
C31 C30 C34 112.3(4) . . ?
C29 C30 C34 109.0(5) . . ?
C31 C30 H30 108.4 . . ?
C29 C30 H30 108.4 . . ?
C34 C30 H30 108.4 . . ?
C30 C31 C32 110.4(3) . . ?
C30 C31 H31A 109.6 . . ?
C32 C31 H31A 109.6 . . ?
C30 C31 H31B 109.6 . . ?
C32 C31 H31B 109.6 . . ?
H31A C31 H31B 108.1 . . ?
C31 C32 C33 110.8(3) . . ?
C31 C32 H32A 109.5 . . ?
C33 C32 H32A 109.5 . . ?
C31 C32 H32B 109.5 . . ?
C33 C32 H32B 109.5 . . ?
H32A C32 H32B 108.1 . . ?
C35 C33 C28 112.6(3) . . ?
C35 C33 C32 109.4(3) . . ?
C28 C33 C32 112.7(3) . . ?
C35 C33 H33 107.3 . . ?
C28 C33 H33 107.3 . . ?
C32 C33 H33 107.3 . . ?
C30 C34 H34A 109.5 . . ?
C30 C34 H34B 109.5 . . ?
H34A C34 H34B 109.5 . . ?
C30 C34 H34C 109.5 . . ?
H34A C34 H34C 109.5 . . ?
H34B C34 H34C 109.5 . . ?
O7 C35 N6 122.3(3) . . ?
O7 C35 C33 122.0(3) . . ?
N6 C35 C33 115.7(3) . . ?
C35 N6 C36 120.9(3) . . ?
C35 N6 H6N 119.6 . . ?
C36 N6 H6N 119.6 . . ?
N6 C36 C38 110.9(3) . . ?
N6 C36 C37 111.5(3) . . ?
C38 C36 C37 111.7(4) . . ?
N6 C36 H36 107.5 . . ?
C38 C36 H36 107.5 . . ?
C37 C36 H36 107.5 . . ?
C36 C37 H37A 109.5 . . ?
C36 C37 H37B 109.5 . . ?
H37A C37 H37B 109.5 . . ?
C36 C37 H37C 109.5 . . ?
H37A C37 H37C 109.5 . . ?
H37B C37 H37C 109.5 . . ?
O8 C38 N7 121.8(4) . . ?
O8 C38 C36 120.4(4) . . ?
N7 C38 C36 117.8(4) . . ?
C38 N7 C39 121.5(3) . . ?
C38 N7 H7N 119.3 . . ?
C39 N7 H7N 119.3 . . ?
N7 C39 C44 112.6(3) . . ?
N7 C39 C40 110.1(3) . . ?
C44 C39 C40 108.9(3) . . ?
N7 C39 H39 108.4 . . ?
C44 C39 H39 108.4 . . ?
C40 C39 H39 108.4 . . ?
C41 C40 C39 114.0(3) . . ?
C41 C40 H40A 108.7 . . ?
C39 C40 H40A 108.7 . . ?
C41 C40 H40B 108.7 . . ?
C39 C40 H40B 108.7 . . ?
H40A C40 H40B 107.6 . . ?
C42 C41 C40 109.9(4) . . ?
C42 C41 C45 111.1(4) . . ?
C40 C41 C45 111.8(5) . . ?
C42 C41 H41 108.0 . . ?
C40 C41 H41 108.0 . . ?
C45 C41 H41 108.0 . . ?
C41 C42 C43 112.1(4) . . ?
C41 C42 H42A 109.2 . . ?
C43 C42 H42A 109.2 . . ?
C41 C42 H42B 109.2 . . ?
C43 C42 H42B 109.2 . . ?
H42A C42 H42B 107.9 . . ?
C44 C43 C42 110.9(4) . . ?
C44 C43 H43A 109.5 . . ?
C42 C43 H43A 109.5 . . ?
C44 C43 H43B 109.5 . . ?
C42 C43 H43B 109.5 . . ?
H43A C43 H43B 108.1 . . ?
C43 C44 C46 111.6(3) . . ?
C43 C44 C39 112.5(3) . . ?
C46 C44 C39 116.5(3) . . ?
C43 C44 H44 105.0 . . ?
C46 C44 H44 105.0 . . ?
C39 C44 H44 105.0 . . ?
C41 C45 H45A 109.5 . . ?
C41 C45 H45B 109.5 . . ?
H45A C45 H45B 109.5 . . ?
C41 C45 H45C 109.5 . . ?
H45A C45 H45C 109.5 . . ?
H45B C45 H45C 109.5 . . ?
O9 C46 N8 121.5(4) . . ?
O9 C46 C44 121.0(4) . . ?
N8 C46 C44 117.4(3) . . ?
C46 N8 C47 122.5(4) . . ?
C46 N8 H8N 118.8 . . ?
C47 N8 H8N 118.8 . . ?
N8 C47 C48 107.4(4) . . ?
N8 C47 C49 108.5(3) . . ?
C48 C47 C49 109.8(4) . . ?
N8 C47 H47 110.4 . . ?
C48 C47 H47 110.4 . . ?
C49 C47 H47 110.4 . . ?
C47 C48 H48A 109.5 . . ?
C47 C48 H48B 109.5 . . ?
H48A C48 H48B 109.5 . . ?
C47 C48 H48C 109.5 . . ?
H48A C48 H48C 109.5 . . ?
H48B C48 H48C 109.5 . . ?
O10 C49 N9 123.9(4) 1 . ?
O10 C49 N9 123.9(4) . . ?
O10 C49 C47 120.1(4) 1 . ?
O10 C49 C47 120.1(4) . . ?
N9 C49 C47 115.9(4) . . ?
C49 N9 C50 119.9(3) . . ?
C49 N9 H9N 120.0 . . ?
C50 N9 H9N 120.0 . . ?
N9 C50 C51 111.3(4) . . ?
N9 C50 C55 111.4(3) . . ?
C51 C50 C55 110.8(3) . . ?
N9 C50 H50 107.7 . . ?
C51 C50 H50 107.7 . . ?
C55 C50 H50 107.7 . . ?
C50 C51 C52 114.3(3) . . ?
C50 C51 H51A 108.7 . . ?
C52 C51 H51A 108.7 . . ?
C50 C51 H51B 108.7 . . ?
C52 C51 H51B 108.7 . . ?
H51A C51 H51B 107.6 . . ?
C56 C52 C53 111.4(4) . . ?
C56 C52 C51 111.8(4) . . ?
C53 C52 C51 108.7(4) . . ?
C56 C52 H52 108.3 . . ?
C53 C52 H52 108.3 . . ?
C51 C52 H52 108.3 . . ?
C54 C53 C52 110.9(4) . . ?
C54 C53 H53A 109.5 . . ?
C52 C53 H53A 109.5 . . ?
C54 C53 H53B 109.5 . . ?
C52 C53 H53B 109.5 . . ?
H53A C53 H53B 108.0 . . ?
C55 C54 C53 112.6(4) . . ?
C55 C54 H54A 109.1 . . ?
C53 C54 H54A 109.1 . . ?
C55 C54 H54B 109.1 . . ?
C53 C54 H54B 109.1 . . ?
H54A C54 H54B 107.8 . . ?
C54 C55 C57 109.8(4) . . ?
C54 C55 C50 113.9(4) . . ?
C57 C55 C50 113.4(4) . . ?
C54 C55 H55 106.4 . . ?
C57 C55 H55 106.4 . . ?
C50 C55 H55 106.4 . . ?
C52 C56 H56A 109.5 . . ?
C52 C56 H56B 109.5 . . ?
H56A C56 H56B 109.5 . . ?
C52 C56 H56C 109.5 . . ?
H56A C56 H56C 109.5 . . ?
H56B C56 H56C 109.5 . . ?
O11 C57 O12 122.2(5) . . ?
O11 C57 C55 125.5(5) . . ?
O12 C57 C55 112.2(4) . . ?
C57 O12 C58 116.3(5) . . ?
O12 C58 H58A 109.5 . . ?
O12 C58 H58B 109.5 . . ?
H58A C58 H58B 109.5 . . ?
O12 C58 H58C 109.5 . . ?
H58A C58 H58C 109.5 . . ?
H58B C58 H58C 109.5 . . ?

loop_
_geom_bond_atom_site_label_1
_geom_bond_atom_site_label_2
_geom_bond_distance
_geom_bond_site_symmetry_2
_geom_bond_publ_flag
C1 N1 1.468(4) . ?
C1 C2 1.524(5) . ?
C1 C6 1.539(5) . ?
C1 H1 0.9900 . ?
C2 C3 1.523(7) . ?
C2 H2A 0.9800 . ?
C2 H2B 0.9800 . ?
C3 C4 1.503(7) . ?
C3 C12 1.530(6) . ?
C3 H3 0.9900 . ?
C4 C5 1.536(6) . ?
C4 H4C 0.9800 . ?
C4 H4D 0.9800 . ?
C5 C6 1.522(5) . ?
C5 H5A 0.9800 . ?
C5 H5B 0.9800 . ?
C6 C13 1.519(5) . ?
C6 H6 0.9900 . ?
N1 C7 1.348(4) . ?
N1 H1N 0.8700 . ?
C7 O1 1.206(4) 1 ?
C7 O1 1.206(4) . ?
C7 O2 1.350(4) . ?
O1 O1 0.000(9) 1 ?
O2 C8 1.472(4) . ?
C8 C10 1.501(7) . ?
C8 C9 1.510(7) . ?
C8 C11 1.523(8) . ?
C9 H9A 0.9700 . ?
C9 H9B 0.9700 . ?
C9 H9C 0.9700 . ?
C10 H10A 0.9700 . ?
C10 H10B 0.9700 . ?
C10 H10C 0.9700 . ?
C11 H11A 0.9700 . ?
C11 H11B 0.9700 . ?
C11 H11C 0.9700 . ?
C12 H12A 0.9700 . ?
C12 H12B 0.9700 . ?
C12 H12C 0.9700 . ?
C13 O3 1.216(4) . ?
C13 N2 1.336(5) . ?
N2 C14 1.467(4) . ?
N2 H2N 0.8700 . ?
C14 C15 1.517(6) . ?
C14 C16 1.531(5) . ?
C14 H14 0.9900 . ?
C15 H15A 0.9700 . ?
C15 H15B 0.9700 . ?
C15 H15C 0.9700 . ?
C16 O4 1.227(5) . ?
C16 N3 1.333(5) . ?
N3 C17 1.455(4) . ?
N3 H3N 0.8700 . ?
C17 C18 1.525(6) . ?
C17 C22 1.534(6) . ?
C17 H17 0.9900 . ?
C18 C19 1.532(7) . ?
C18 H18A 0.9800 . ?
C18 H18B 0.9800 . ?
C19 C20 1.500(8) . ?
C19 C23 1.540(8) . ?
C19 H19 0.9900 . ?
C20 C21 1.516(7) . ?
C20 H20A 0.9800 . ?
C20 H20B 0.9800 . ?
C21 C22 1.529(6) . ?
C21 H21A 0.9800 . ?
C21 H21B 0.9800 . ?
C22 C24 1.527(5) . ?
C22 H22 0.9900 . ?
C23 H23A 0.9700 . ?
C23 H23B 0.9700 . ?
C23 H23C 0.9700 . ?
C24 O5 1.234(4) 1 ?
C24 O5 1.234(4) . ?
C24 N4 1.349(5) . ?
O5 O5 0.000(7) 1 ?
N4 C25 1.451(5) . ?
N4 H4N 0.8700 . ?
C25 C27 1.521(5) . ?
C25 C26 1.522(6) . ?
C25 H25 0.9900 . ?
C26 H26A 0.9700 . ?
C26 H26B 0.9700 . ?
C26 H26C 0.9700 . ?
C27 O6 1.233(5) 1 ?
C27 O6 1.233(5) . ?
C27 N5 1.343(4) . ?
O6 O6 0.000(9) 1 ?
N5 C28 1.475(5) . ?
N5 H5N 0.8700 . ?
C28 C29 1.530(5) . ?
C28 C33 1.536(5) . ?
C28 H28 0.9900 . ?
C29 C30 1.522(6) . ?
C29 H29A 0.9800 . ?
C29 H29B 0.9800 . ?
C30 C31 1.509(7) . ?
C30 C34 1.538(6) . ?
C30 H30 0.9900 . ?
C31 C32 1.523(5) . ?
C31 H31A 0.9800 . ?
C31 H31B 0.9800 . ?
C32 C33 1.539(5) . ?
C32 H32A 0.9800 . ?
C32 H32B 0.9800 . ?
C33 C35 1.513(4) . ?
C33 H33 0.9900 . ?
C34 H34A 0.9700 . ?
C34 H34B 0.9700 . ?
C34 H34C 0.9700 . ?
C35 O7 1.234(4) . ?
C35 N6 1.337(4) . ?
N6 C36 1.455(4) . ?
N6 H6N 0.8700 . ?
C36 C38 1.508(5) . ?
C36 C37 1.517(6) . ?
C36 H36 0.9900 . ?
C37 H37A 0.9700 . ?
C37 H37B 0.9700 . ?
C37 H37C 0.9700 . ?
C38 O8 1.221(6) . ?
C38 N7 1.333(5) . ?
N7 C39 1.484(4) . ?
N7 H7N 0.8700 . ?
C39 C44 1.531(5) . ?
C39 C40 1.543(5) . ?
C39 H39 0.9900 . ?
C40 C41 1.511(7) . ?
C40 H40A 0.9800 . ?
C40 H40B 0.9800 . ?
C41 C42 1.511(7) . ?
C41 C45 1.527(6) . ?
C41 H41 0.9900 . ?
C42 C43 1.539(6) . ?
C42 H42A 0.9800 . ?
C42 H42B 0.9800 . ?
C43 C44 1.517(6) . ?
C43 H43A 0.9800 . ?
C43 H43B 0.9800 . ?
C44 C46 1.521(5) . ?
C44 H44 0.9900 . ?
C45 H45A 0.9700 . ?
C45 H45B 0.9700 . ?
C45 H45C 0.9700 . ?
C46 O9 1.231(5) . ?
C46 N8 1.348(6) . ?
N8 C47 1.466(5) . ?
N8 H8N 0.8700 . ?
C47 C48 1.520(7) . ?
C47 C49 1.523(6) . ?
C47 H47 0.9900 . ?
C48 H48A 0.9700 . ?
C48 H48B 0.9700 . ?
C48 H48C 0.9700 . ?
C49 O10 1.228(5) 1 ?
C49 O10 1.228(5) . ?
C49 N9 1.344(5) . ?
O10 O10 0.000(9) 1 ?
N9 C50 1.475(5) . ?
N9 H9N 0.8700 . ?
C50 C51 1.513(7) . ?
C50 C55 1.537(6) . ?
C50 H50 0.9900 . ?
C51 C52 1.530(6) . ?
C51 H51A 0.9800 . ?
C51 H51B 0.9800 . ?
C52 C56 1.517(7) . ?
C52 C53 1.525(7) . ?
C52 H52 0.9900 . ?
C53 C54 1.514(7) . ?
C53 H53A 0.9800 . ?
C53 H53B 0.9800 . ?
C54 C55 1.508(7) . ?
C54 H54A 0.9800 . ?
C54 H54B 0.9800 . ?
C55 C57 1.519(7) . ?
C55 H55 0.9900 . ?
C56 H56A 0.9700 . ?
C56 H56B 0.9700 . ?
C56 H56C 0.9700 . ?
C57 O11 1.190(6) . ?
C57 O12 1.326(6) . ?
O12 C58 1.431(7) . ?
C58 H58A 0.9700 . ?
C58 H58B 0.9700 . ?
C58 H58C 0.9700 . ?

loop_
_geom_hbond_atom_site_label_D
_geom_hbond_atom_site_label_H
_geom_hbond_atom_site_label_A
_geom_hbond_distance_DH
_geom_hbond_distance_HA
_geom_hbond_distance_DA
_geom_hbond_angle_DHA
_geom_hbond_site_symmetry_A
N1 H1N O7 0.87 2.15 3.010(4) 168.3 2_656
N3 H3N O1 0.87 2.19 3.042(4) 165.1 1
N7 H7N O6 0.87 2.12 2.985(4) 174.0 1
N6 H6N O10 0.87 2.13 2.987(4) 167.2 1
N2 H2N O5 0.87 2.14 2.948(4) 153.8 1
N4 H4N O3 0.87 2.13 2.787(4) 132.0 2_646

loop_
_geom_torsion_atom_site_label_1
_geom_torsion_atom_site_label_2
_geom_torsion_atom_site_label_3
_geom_torsion_atom_site_label_4
_geom_torsion
_geom_torsion_site_symmetry_1
_geom_torsion_site_symmetry_2
_geom_torsion_site_symmetry_3
_geom_torsion_site_symmetry_4
_geom_torsion_publ_flag
N1 C1 C2 C3 -72.9(4) . . . . ?
C6 C1 C2 C3 52.3(4) . . . . ?
C1 C2 C3 C4 -53.6(4) . . . . ?
C1 C2 C3 C12 -178.3(4) . . . . ?
C2 C3 C4 C5 55.6(4) . . . . ?
C12 C3 C4 C5 179.3(4) . . . . ?
C3 C4 C5 C6 -57.8(5) . . . . ?
C4 C5 C6 C13 -179.6(3) . . . . ?
C4 C5 C6 C1 56.7(4) . . . . ?
N1 C1 C6 C13 -54.7(4) . . . . ?
C2 C1 C6 C13 -178.9(3) . . . . ?
N1 C1 C6 C5 70.2(4) . . . . ?
C2 C1 C6 C5 -53.9(4) . . . . ?
C2 C1 N1 C7 -135.5(3) . . . . ?
C6 C1 N1 C7 100.8(4) . . . . ?
C1 N1 C7 O1 -3.4(6) . . . 1 ?
C1 N1 C7 O1 -3.4(6) . . . . ?
C1 N1 C7 O2 175.8(3) . . . . ?
N1 C7 O1 O1 0.0(6) . . . 1 ?
O2 C7 O1 O1 0.0(4) . . . 1 ?
O1 C7 O2 C8 3.3(6) 1 . . . ?
O1 C7 O2 C8 3.3(6) . . . . ?
N1 C7 O2 C8 -175.9(3) . . . . ?
C7 O2 C8 C10 66.0(5) . . . . ?
C7 O2 C8 C9 -177.6(4) . . . . ?
C7 O2 C8 C11 -61.0(5) . . . . ?
C5 C6 C13 O3 -30.8(5) . . . . ?
C1 C6 C13 O3 94.4(4) . . . . ?
C5 C6 C13 N2 150.7(3) . . . . ?
C1 C6 C13 N2 -84.1(4) . . . . ?
O3 C13 N2 C14 -8.2(6) . . . . ?
C6 C13 N2 C14 170.3(3) . . . . ?
C13 N2 C14 C15 86.0(5) . . . . ?
C13 N2 C14 C16 -150.5(3) . . . . ?
N2 C14 C16 O4 -116.6(4) . . . . ?
C15 C14 C16 O4 7.0(5) . . . . ?
N2 C14 C16 N3 61.6(4) . . . . ?
C15 C14 C16 N3 -174.8(4) . . . . ?
O4 C16 N3 C17 11.2(5) . . . . ?
C14 C16 N3 C17 -166.9(3) . . . . ?
C16 N3 C17 C18 -147.5(3) . . . . ?
C16 N3 C17 C22 89.1(4) . . . . ?
N3 C17 C18 C19 -73.5(5) . . . . ?
C22 C17 C18 C19 50.6(5) . . . . ?
C17 C18 C19 C20 -51.7(5) . . . . ?
C17 C18 C19 C23 -178.5(4) . . . . ?
C18 C19 C20 C21 54.6(5) . . . . ?
C23 C19 C20 C21 178.7(4) . . . . ?
C19 C20 C21 C22 -57.7(5) . . . . ?
C20 C21 C22 C24 -178.2(3) . . . . ?
C20 C21 C22 C17 56.8(4) . . . . ?
N3 C17 C22 C24 -54.2(4) . . . . ?
C18 C17 C22 C24 -178.0(3) . . . . ?
N3 C17 C22 C21 70.8(4) . . . . ?
C18 C17 C22 C21 -53.0(4) . . . . ?
C21 C22 C24 O5 -40.4(5) . . . 1 ?
C17 C22 C24 O5 85.2(4) . . . 1 ?
C21 C22 C24 O5 -40.4(5) . . . . ?
C17 C22 C24 O5 85.2(4) . . . . ?
C21 C22 C24 N4 140.6(3) . . . . ?
C17 C22 C24 N4 -93.8(4) . . . . ?
N4 C24 O5 O5 0.00(4) . . . 1 ?
C22 C24 O5 O5 0.00(17) . . . 1 ?
O5 C24 N4 C25 8.8(5) 1 . . . ?
O5 C24 N4 C25 8.8(5) . . . . ?
C22 C24 N4 C25 -172.1(3) . . . . ?
C24 N4 C25 C27 -124.5(4) . . . . ?
C24 N4 C25 C26 110.1(4) . . . . ?
N4 C25 C27 O6 -162.5(3) . . . 1 ?
C26 C25 C27 O6 -37.4(5) . . . 1 ?
N4 C25 C27 O6 -162.5(3) . . . . ?
C26 C25 C27 O6 -37.4(5) . . . . ?
N4 C25 C27 N5 21.4(5) . . . . ?
C26 C25 C27 N5 146.5(4) . . . . ?
N5 C27 O6 O6 0.0(7) . . . 1 ?
C25 C27 O6 O6 0.0(8) . . . 1 ?
O6 C27 N5 C28 -6.6(6) 1 . . . ?
O6 C27 N5 C28 -6.6(6) . . . . ?
C25 C27 N5 C28 169.4(3) . . . . ?
C27 N5 C28 C29 -145.0(4) . . . . ?
C27 N5 C28 C33 91.1(4) . . . . ?
N5 C28 C29 C30 -74.6(4) . . . . ?
C33 C28 C29 C30 51.5(5) . . . . ?
C28 C29 C30 C31 -56.2(5) . . . . ?
C28 C29 C30 C34 -179.9(4) . . . . ?
C29 C30 C31 C32 58.5(5) . . . . ?
C34 C30 C31 C32 -179.8(5) . . . . ?
C30 C31 C32 C33 -58.3(5) . . . . ?
N5 C28 C33 C35 -51.1(4) . . . . ?
C29 C28 C33 C35 -174.6(3) . . . . ?
N5 C28 C33 C32 73.2(4) . . . . ?
C29 C28 C33 C32 -50.3(4) . . . . ?
C31 C32 C33 C35 -179.2(3) . . . . ?
C31 C32 C33 C28 54.7(4) . . . . ?
C28 C33 C35 O7 95.5(4) . . . . ?
C32 C33 C35 O7 -30.7(5) . . . . ?
C28 C33 C35 N6 -85.0(4) . . . . ?
C32 C33 C35 N6 148.9(3) . . . . ?
O7 C35 N6 C36 -0.3(5) . . . . ?
C33 C35 N6 C36 -179.8(3) . . . . ?
C35 N6 C36 C38 -144.7(3) . . . . ?
C35 N6 C36 C37 90.1(5) . . . . ?
N6 C36 C38 O8 -118.8(5) . . . . ?
C37 C36 C38 O8 6.2(6) . . . . ?
N6 C36 C38 N7 58.3(5) . . . . ?
C37 C36 C38 N7 -176.7(4) . . . . ?
O8 C38 N7 C39 -7.9(6) . . . . ?
C36 C38 N7 C39 175.0(3) . . . . ?
C38 N7 C39 C44 134.9(4) . . . . ?
C38 N7 C39 C40 -103.4(4) . . . . ?
N7 C39 C40 C41 -69.3(5) . . . . ?
C44 C39 C40 C41 54.6(5) . . . . ?
C39 C40 C41 C42 -55.6(5) . . . . ?
C39 C40 C41 C45 -179.5(4) . . . . ?
C40 C41 C42 C43 54.9(6) . . . . ?
C45 C41 C42 C43 179.1(5) . . . . ?
C41 C42 C43 C44 -55.5(6) . . . . ?
C42 C43 C44 C46 -171.4(3) . . . . ?
C42 C43 C44 C39 55.4(4) . . . . ?
N7 C39 C44 C43 68.5(4) . . . . ?
C40 C39 C44 C43 -53.9(4) . . . . ?
N7 C39 C44 C46 -62.3(5) . . . . ?
C40 C39 C44 C46 175.3(3) . . . . ?
C43 C44 C46 O9 46.7(5) . . . . ?
C39 C44 C46 O9 177.9(4) . . . . ?
C43 C44 C46 N8 -137.0(4) . . . . ?
C39 C44 C46 N8 -5.8(5) . . . . ?
O9 C46 N8 C47 -6.1(7) . . . . ?
C44 C46 N8 C47 177.5(4) . . . . ?
C46 N8 C47 C48 161.5(4) . . . . ?
C46 N8 C47 C49 -79.9(5) . . . . ?
N8 C47 C49 O10 -48.9(6) . . . 1 ?
C48 C47 C49 O10 68.2(5) . . . 1 ?
N8 C47 C49 O10 -48.9(6) . . . . ?
C48 C47 C49 O10 68.2(5) . . . . ?
N8 C47 C49 N9 134.0(4) . . . . ?
C48 C47 C49 N9 -108.9(4) . . . . ?
N9 C49 O10 O10 0.0(5) . . . 1 ?
C47 C49 O10 O10 0.0(4) . . . 1 ?
O10 C49 N9 C50 -1.0(7) 1 . . . ?
O10 C49 N9 C50 -1.0(7) . . . . ?
C47 C49 N9 C50 176.0(4) . . . . ?
C49 N9 C50 C51 -105.8(4) . . . . ?
C49 N9 C50 C55 130.0(4) . . . . ?
N9 C50 C51 C52 -73.4(5) . . . . ?
C55 C50 C51 C52 51.2(5) . . . . ?
C50 C51 C52 C56 179.6(4) . . . . ?
C50 C51 C52 C53 -57.0(5) . . . . ?
C56 C52 C53 C54 -178.5(5) . . . . ?
C51 C52 C53 C54 57.9(5) . . . . ?
C52 C53 C54 C55 -56.3(6) . . . . ?
C53 C54 C55 C57 179.2(4) . . . . ?
C53 C54 C55 C50 50.7(5) . . . . ?
N9 C50 C55 C54 77.4(5) . . . . ?
C51 C50 C55 C54 -47.1(5) . . . . ?
N9 C50 C55 C57 -49.2(5) . . . . ?
C51 C50 C55 C57 -173.7(4) . . . . ?
C54 C55 C57 O11 0.4(8) . . . . ?
C50 C55 C57 O11 129.1(7) . . . . ?
C54 C55 C57 O12 -176.4(5) . . . . ?
C50 C55 C57 O12 -47.7(6) . . . . ?
O11 C57 O12 C58 2.0(10) . . . . ?
C55 C57 O12 C58 178.9(5) . . . . ?
